data_4327084
loop_
_publ_author_name
'Mihai Sturza'
'Sylvie Daviero-Minaud'
'Marielle Huv\'e'
'Nicolas Renaut'
'Nicolas Tiercelin'
'Olivier Mentr\'e'

_publ_contact_author_address 'UCCS Lille France'
_publ_contact_author_email olivier.mentre@ensc-lille.fr
_publ_contact_author_name 'Olivier Mentr\'e'
_publ_section_title
;
 High Dilution of Anionic Vacancies in Sr0.8Ba0.2Fe(O,F)~2.5
;
_journal_name_full 'Inorganic Chemistry'
_journal_page_first 12499
_journal_page_last 12507
_journal_paper_doi 10.1021/ic2014072
_journal_volume 50
_journal_year 2011
_chemical_formula_sum 'Ba0.5 Fe2.5 O4.1 Sr2'
_space_group_IT_number 123
_symmetry_cell_setting tetragonal
_symmetry_space_group_name_Hall '-P 4 2'
_symmetry_space_group_name_H-M 'P 4/m m m'
_cell_angle_alpha 90.00000
_cell_angle_beta 90.00000
_cell_angle_gamma 90.00000
_cell_formula_units_Z 1
_cell_length_a 3.92688
_cell_length_b 3.92688
_cell_length_c 7.93329
_cell_volume 122.334
_computing_structure_refinement FULLPROF
_diffrn_radiation_probe neutron
_diffrn_radiation_type 'Constant Wavelength Neutron Diffraction'
_diffrn_radiation_wavelength 1.22523
_diffrn_source 'nuclear reactor'
_pd_meas_2theta_range_inc 0.050024
_pd_meas_2theta_range_max 121.05000
_pd_meas_2theta_range_min 4.60000
_pd_meas_number_of_points 2330
_pd_proc_2theta_range_inc 0.050024
_pd_proc_2theta_range_max 121.1473
_pd_proc_2theta_range_min 4.6973
_pd_proc_ls_prof_R_factor 2.6838
_pd_proc_ls_prof_wR_expected 1.2230
_pd_proc_ls_prof_wR_factor 3.6304
_pd_proc_wavelength 1.225230
_refine_ls_number_parameters 21
_refine_ls_number_reflns 153
_refine_ls_number_restraints 0
_refine_ls_R_I_factor 3.3340
_cod_data_source_file ic2014072_si_002.cif
_cod_data_source_block pppppppppppppppp
_cod_original_cell_volume 122.33453
_cod_original_formula_sum 'Sr2 Ba0.5 Fe2.5 O4.1'
_cod_database_code 4327084
_pd_proc_ls_prof_cr_factor 10.5568
_pd_proc_ls_prof_cwr_factor 9.2983
_pd_proc_ls_prof_cwr_expected 3.1323
_pd_proc_ls_prof_chi2 8.8120
_pd_proc_ls_prof_echi2 8.8887

loop_
_symmetry_equiv_pos_as_xyz
x,y,z
-y,x,z
-x,-y,z
y,-x,z
-x,y,z
y,x,z
x,-y,z
-y,-x,z
-x,-y,-z
y,-x,-z
x,y,-z
-y,x,-z
x,-y,-z
-y,-x,-z
-x,y,-z
y,x,-z

loop_
_atom_site_label
_atom_site_fract_x
_atom_site_fract_y
_atom_site_fract_z
_atom_site_U_iso_or_equiv
_atom_site_occupancy
_atom_site_adp_type
_atom_site_type_symbol
Sr1 0.50000 0.50000 0.2678(3) 0.0151(3) 1.00000 Uiso Sr
Ba1 0.50000 0.50000 0.2678(3) 0.0151(3) 0.25000 Uiso Ba
Fe1 0.00000 0.00000 0.00000 0.0348(6) 1.25000 Uiso Fe
Fe2 0.00000 0.00000 0.4776(4) 0.0080(5) 0.62500 Uiso Fe
O1 0.50000 0.00000 0.00000 0.0601(15) 1.061(12) Uiso O
O2 0.50000 0.00000 0.4756(4) 0.0097(7) 0.583(6) Uiso O
O3 0.00000 0.00000 0.2496(6) 0.0298(12) 0.958(13) Uiso O

loop_
_atom_type_symbol
_atom_type_scat_length_neutron
_atom_type_scat_source
Sr 0.70200 V.F._Sears_Neutron_News_3_26_(1992)
Ba 0.50700 V.F._Sears_Neutron_News_3_26_(1992)
Fe 0.94500 V.F._Sears_Neutron_News_3_26_(1992)
O 0.58030 V.F._Sears_Neutron_News_3_26_(1992)
